data_4335901
loop_
_publ_author_name
'Michael F. Primik'
'Simone G\"oschl'
'Samuel M. Meier'
'Nadine Eberherr'
'Michael A. Jakupec'
'\'Eva A. Enyedy'
'Ghenadie Novitchi'
'Vladimir B. Arion'

_publ_section_title
;
 Dicopper(II) and Dizinc(II) Complexes with Nonsymmetric Dinucleating
 Ligands Based on Indolo[3,2-c]quinolines: Synthesis, Structure,
 Cytotoxicity, and Intracellular Distribution
;
_journal_name_full 'Inorganic Chemistry'
_journal_page_first 10137
_journal_page_last 10146
_journal_paper_doi 10.1021/ic401573d
_journal_volume 52
_journal_year 2013
_chemical_formula_moiety 'C33 H31 N5 O9 Zn2, 2(C H4 O)'
_chemical_formula_sum 'C35 H39 N5 O11 Zn2'
_chemical_formula_weight 836.45
_chemical_name_systematic
; 
Di(\m-acetato-\k^2^O,O')-(2-((3-((2-(11H-indolo[3,2-c]quinolin-6-yl-\kN^5^)
hydrazono-\kN^13^)methyl)-5-methyl-2-oxidobenzyl-\kO^1^)
(2-methoxy-2-oxoethyl-\kO^5^)amino\kN^23^)
acetato-\kO^2^)dizinc(II) dimethanol solvate   
;
_space_group_IT_number 2
_symmetry_cell_setting triclinic
_symmetry_space_group_name_Hall '-P 1'
_symmetry_space_group_name_H-M 'P -1'
_atom_sites_solution_hydrogens geom
_atom_sites_solution_primary direct
_atom_sites_solution_secondary difmap
_audit_creation_method SHELXL-97
_cell_angle_alpha 99.404(3)
_cell_angle_beta 105.532(3)
_cell_angle_gamma 94.840(3)
_cell_formula_units_Z 2
_cell_length_a 10.7024(5)
_cell_length_b 11.6277(5)
_cell_length_c 15.4646(8)
_cell_measurement_reflns_used 7869
_cell_measurement_temperature 120(2)
_cell_measurement_theta_max 29.88
_cell_measurement_theta_min 2.47
_cell_volume 1812.59(15)
_computing_cell_refinement 'Bruker SAINT'
_computing_data_collection 'Bruker APEX2'
_computing_data_reduction 'Bruker SAINT'
_computing_molecular_graphics 'Bruker SHELXTL'
_computing_publication_material 'Bruker SHELXTL'
_computing_structure_refinement 'SHELXL-97 (Sheldrick, 2008)'
_computing_structure_solution 'SHELXS-97 (Sheldrick, 2008)'
_diffrn_ambient_temperature 120(2)
_diffrn_measured_fraction_theta_full 0.991
_diffrn_measured_fraction_theta_max 0.991
_diffrn_measurement_device_type '\Bruker APEX-II CCD'
_diffrn_measurement_method '\f and \w scans'
_diffrn_radiation_monochromator graphite
_diffrn_radiation_source 'fine-focus sealed tube'
_diffrn_radiation_type MoK\a
_diffrn_radiation_wavelength 0.71073
_diffrn_reflns_av_R_equivalents 0.0352
_diffrn_reflns_av_sigmaI/netI 0.0374
_diffrn_reflns_limit_h_max 12
_diffrn_reflns_limit_h_min -12
_diffrn_reflns_limit_k_max 13
_diffrn_reflns_limit_k_min -13
_diffrn_reflns_limit_l_max 18
_diffrn_reflns_limit_l_min -18
_diffrn_reflns_number 18016
_diffrn_reflns_theta_full 25.00
_diffrn_reflns_theta_max 25.00
_diffrn_reflns_theta_min 1.99
_exptl_absorpt_coefficient_mu 1.391
_exptl_absorpt_correction_T_max 0.8735
_exptl_absorpt_correction_T_min 0.8185
_exptl_absorpt_correction_type multi-scan
_exptl_absorpt_process_details SADABS
_exptl_crystal_colour yellow
_exptl_crystal_density_diffrn 1.533
_exptl_crystal_description block
_exptl_crystal_F_000 864
_exptl_crystal_size_max 0.15
_exptl_crystal_size_mid 0.15
_exptl_crystal_size_min 0.10
_refine_diff_density_max 1.460
_refine_diff_density_min -0.724
_refine_diff_density_rms 0.097
_refine_ls_extinction_method none
_refine_ls_goodness_of_fit_ref 1.084
_refine_ls_hydrogen_treatment constr
_refine_ls_matrix_type full
_refine_ls_number_parameters 485
_refine_ls_number_reflns 6333
_refine_ls_number_restraints 0
_refine_ls_restrained_S_all 1.084
_refine_ls_R_factor_all 0.0634
_refine_ls_R_factor_gt 0.0485
_refine_ls_shift/su_max 0.000
_refine_ls_shift/su_mean 0.000
_refine_ls_structure_factor_coef Fsqd
_refine_ls_weighting_details 'calc w=1/[\s^2^(Fo^2^)+(0.0593P)^2^+6.9255P] where P=(Fo^2^+2Fc^2^)/3'
_refine_ls_weighting_scheme calc
_refine_ls_wR_factor_gt 0.1294
_refine_ls_wR_factor_ref 0.1420
_reflns_number_gt 5205
_reflns_number_total 6333
_reflns_threshold_expression >2sigma(I)
_cod_data_source_file ic401573d_si_002_2.cif
_cod_data_source_block mipr245
_cod_database_code 4335901

loop_
_symmetry_equiv_pos_as_xyz
'x, y, z'
'-x, -y, -z'

loop_
_atom_site_label
_atom_site_type_symbol
_atom_site_fract_x
_atom_site_fract_y
_atom_site_fract_z
_atom_site_U_iso_or_equiv
_atom_site_adp_type
_atom_site_occupancy
_atom_site_symmetry_multiplicity
_atom_site_calc_flag
_atom_site_refinement_flags
Zn1 Zn 0.46048(5) 0.84946(4) 0.19108(3) 0.02199(16) Uani 1 1 d .
Zn2 Zn 0.27006(5) 0.72865(5) 0.28976(3) 0.02300(16) Uani 1 1 d .
O1 O 0.4589(3) 0.7973(3) 0.3117(2) 0.0253(7) Uani 1 1 d .
O2 O 0.5204(3) 1.0243(3) 0.2623(2) 0.0234(7) Uani 1 1 d .
O3 O 0.6950(3) 1.1568(3) 0.3310(2) 0.0276(7) Uani 1 1 d .
O4 O 0.6485(4) 0.8102(3) -0.0202(2) 0.0387(9) Uani 1 1 d .
O5 O 0.5068(3) 0.8708(3) 0.0557(2) 0.0296(7) Uani 1 1 d .
O9 O 0.3004(3) 0.5886(3) 0.2087(2) 0.0308(8) Uani 1 1 d .
O8 O 0.4225(3) 0.6717(3) 0.1314(2) 0.0318(8) Uani 1 1 d .
O7 O 0.1774(3) 0.8378(3) 0.2164(2) 0.0355(8) Uani 1 1 d .
O6 O 0.2894(3) 0.8956(3) 0.1257(2) 0.0346(8) Uani 1 1 d .
N5 N 0.0960(4) 0.6638(3) 0.3123(3) 0.0242(8) Uani 1 1 d .
N11 N -0.2107(4) 0.5328(3) 0.3964(3) 0.0237(8) Uani 1 1 d .
H11 H -0.2858 0.4890 0.3666 0.028 Uiso 1 1 calc R
N12 N 0.2005(4) 0.7521(3) 0.4613(3) 0.0253(8) Uani 1 1 d .
H12 H 0.2006 0.7770 0.5182 0.030 Uiso 1 1 calc R
N13 N 0.3091(4) 0.7785(3) 0.4320(3) 0.0225(8) Uani 1 1 d .
N23 N 0.6688(4) 0.8546(3) 0.2182(2) 0.0216(8) Uani 1 1 d .
C1 C -0.2279(5) 0.4837(4) 0.1939(3) 0.0287(10) Uani 1 1 d .
H1 H -0.3019 0.4490 0.2078 0.034 Uiso 1 1 calc R
C2 C -0.2242(5) 0.4695(5) 0.1053(3) 0.0347(12) Uani 1 1 d .
H2 H -0.2962 0.4259 0.0576 0.042 Uiso 1 1 calc R
C3 C -0.1152(5) 0.5186(5) 0.0849(4) 0.0390(13) Uani 1 1 d .
H3 H -0.1132 0.5085 0.0231 0.047 Uiso 1 1 calc R
C4 C -0.0102(5) 0.5817(5) 0.1532(3) 0.0330(11) Uani 1 1 d .
H4 H 0.0640 0.6142 0.1382 0.040 Uiso 1 1 calc R
C4A C -0.0117(5) 0.5985(4) 0.2442(3) 0.0271(10) Uani 1 1 d .
C6 C 0.0925(4) 0.6854(4) 0.3979(3) 0.0224(9) Uani 1 1 d .
C6A C -0.0142(4) 0.6408(4) 0.4262(3) 0.0214(9) Uani 1 1 d .
C6B C -0.0451(4) 0.6433(4) 0.5119(3) 0.0218(9) Uani 1 1 d .
C7 C 0.0179(5) 0.6926(4) 0.6038(3) 0.0256(10) Uani 1 1 d .
H7 H 0.1000 0.7410 0.6213 0.031 Uiso 1 1 calc R
C8 C -0.0436(5) 0.6682(4) 0.6684(3) 0.0296(11) Uani 1 1 d .
H8 H -0.0013 0.6999 0.7312 0.036 Uiso 1 1 calc R
C9 C -0.1637(5) 0.5999(5) 0.6450(3) 0.0311(11) Uani 1 1 d .
H9 H -0.2020 0.5857 0.6916 0.037 Uiso 1 1 calc R
C10 C -0.2290(5) 0.5520(4) 0.5550(3) 0.0281(10) Uani 1 1 d .
H10 H -0.3125 0.5061 0.5383 0.034 Uiso 1 1 calc R
C10A C -0.1675(4) 0.5736(4) 0.4894(3) 0.0246(10) Uani 1 1 d .
C11A C -0.1191(4) 0.5708(4) 0.3579(3) 0.0229(10) Uani 1 1 d .
C11B C -0.1222(4) 0.5499(4) 0.2650(3) 0.0244(10) Uani 1 1 d .
C14 C 0.4123(4) 0.8354(4) 0.4918(3) 0.0229(9) Uani 1 1 d .
H14 H 0.4066 0.8639 0.5516 0.028 Uiso 1 1 calc R
C15 C 0.5376(4) 0.8590(4) 0.4739(3) 0.0212(9) Uani 1 1 d .
C16 C 0.5574(4) 0.8321(4) 0.3871(3) 0.0210(9) Uani 1 1 d .
C17 C 0.6874(4) 0.8404(4) 0.3814(3) 0.0228(9) Uani 1 1 d .
C18 C 0.7899(5) 0.8852(4) 0.4589(3) 0.0251(10) Uani 1 1 d .
H18 H 0.8765 0.8918 0.4535 0.030 Uiso 1 1 calc R
C19 C 0.7718(5) 0.9211(4) 0.5447(3) 0.0254(10) Uani 1 1 d .
C20 C 0.6451(4) 0.9055(4) 0.5510(3) 0.0238(10) Uani 1 1 d .
H20 H 0.6302 0.9268 0.6090 0.029 Uiso 1 1 calc R
C21 C 0.8869(5) 0.9701(5) 0.6264(3) 0.0324(11) Uani 1 1 d .
H21A H 0.9675 0.9496 0.6128 0.049 Uiso 1 1 calc R
H21B H 0.8768 0.9368 0.6788 0.049 Uiso 1 1 calc R
H21C H 0.8916 1.0559 0.6410 0.049 Uiso 1 1 calc R
C22 C 0.7144(5) 0.7900(4) 0.2937(3) 0.0261(10) Uani 1 1 d .
H22A H 0.8099 0.7892 0.3057 0.031 Uiso 1 1 calc R
H22B H 0.6717 0.7075 0.2733 0.031 Uiso 1 1 calc R
C24 C 0.7270(4) 0.9797(4) 0.2442(3) 0.0227(9) Uani 1 1 d .
H24A H 0.7416 1.0065 0.1897 0.027 Uiso 1 1 calc R
H24B H 0.8132 0.9875 0.2903 0.027 Uiso 1 1 calc R
C25 C 0.6401(4) 1.0586(4) 0.2833(3) 0.0206(9) Uani 1 1 d .
C26 C 0.6981(5) 0.7970(4) 0.1353(3) 0.0278(10) Uani 1 1 d .
H26A H 0.6854 0.7105 0.1298 0.033 Uiso 1 1 calc R
H26B H 0.7902 0.8222 0.1386 0.033 Uiso 1 1 calc R
C27 C 0.6067(5) 0.8317(4) 0.0531(3) 0.0280(11) Uani 1 1 d .
C28 C 0.5645(7) 0.8403(5) -0.1028(4) 0.0463(15) Uani 1 1 d .
H28A H 0.6028 0.8216 -0.1535 0.069 Uiso 1 1 calc R
H28B H 0.5571 0.9245 -0.0916 0.069 Uiso 1 1 calc R
H28C H 0.4774 0.7949 -0.1186 0.069 Uiso 1 1 calc R
C31 C 0.3706(5) 0.5844(4) 0.1547(3) 0.0257(10) Uani 1 1 d .
C32 C 0.3941(5) 0.4646(4) 0.1150(4) 0.0342(12) Uani 1 1 d .
H32A H 0.4503 0.4314 0.1632 0.051 Uiso 1 1 calc R
H32B H 0.4371 0.4707 0.0670 0.051 Uiso 1 1 calc R
H32C H 0.3103 0.4134 0.0886 0.051 Uiso 1 1 calc R
C29 C 0.1899(5) 0.8886(5) 0.1538(3) 0.0340(12) Uani 1 1 d .
C30 C 0.0745(7) 0.9430(8) 0.1062(5) 0.071(2) Uani 1 1 d .
H30A H 0.0163 0.8843 0.0556 0.107 Uiso 1 1 calc R
H30B H 0.1053 1.0096 0.0824 0.107 Uiso 1 1 calc R
H30C H 0.0267 0.9707 0.1498 0.107 Uiso 1 1 calc R
C33 C 0.5312(5) 0.6458(5) 0.6584(4) 0.0402(13) Uani 1 1 d .
H33A H 0.5110 0.6523 0.5938 0.060 Uiso 1 1 calc R
H33B H 0.5657 0.5716 0.6662 0.060 Uiso 1 1 calc R
H33C H 0.5968 0.7118 0.6956 0.060 Uiso 1 1 calc R
O10 O 0.4164(3) 0.6485(3) 0.6864(2) 0.0322(8) Uani 1 1 d .
H10A H 0.3912 0.7148 0.6849 0.048 Uiso 1 1 calc R
O11 O 0.2315(4) 0.9390(4) 0.9421(3) 0.0490(10) Uani 1 1 d .
H11A H 0.2556 0.9454 0.9992 0.074 Uiso 1 1 calc R
C34 C 0.1916(11) 0.8216(7) 0.9012(6) 0.098(3) Uani 1 1 d .
H34A H 0.1756 0.8127 0.8349 0.147 Uiso 1 1 calc R
H34B H 0.1109 0.7942 0.9145 0.147 Uiso 1 1 calc R
H34C H 0.2602 0.7748 0.9253 0.147 Uiso 1 1 calc R

loop_
_atom_site_aniso_label
_atom_site_aniso_U_11
_atom_site_aniso_U_22
_atom_site_aniso_U_33
_atom_site_aniso_U_23
_atom_site_aniso_U_13
_atom_site_aniso_U_12
Zn1 0.0217(3) 0.0227(3) 0.0189(3) 0.0044(2) 0.0029(2) -0.0025(2)
Zn2 0.0240(3) 0.0233(3) 0.0209(3) 0.0053(2) 0.0055(2) 0.0000(2)
O1 0.0262(17) 0.0272(17) 0.0194(16) 0.0033(13) 0.0044(14) -0.0037(13)
O2 0.0199(17) 0.0234(16) 0.0266(17) 0.0044(13) 0.0064(13) 0.0031(13)
O3 0.0306(18) 0.0205(16) 0.0277(17) 0.0005(13) 0.0055(14) -0.0019(13)
O4 0.066(3) 0.0309(19) 0.0236(18) 0.0047(15) 0.0186(18) 0.0137(18)
O5 0.034(2) 0.0281(17) 0.0250(17) 0.0070(14) 0.0055(15) 0.0012(15)
O9 0.0305(18) 0.0228(17) 0.037(2) 0.0027(14) 0.0109(16) -0.0032(14)
O8 0.043(2) 0.0242(17) 0.0237(17) 0.0026(14) 0.0070(15) -0.0073(15)
O7 0.038(2) 0.040(2) 0.038(2) 0.0220(17) 0.0152(17) 0.0142(16)
O6 0.0240(18) 0.049(2) 0.0293(19) 0.0167(16) 0.0012(15) 0.0022(16)
N5 0.022(2) 0.0239(19) 0.024(2) 0.0026(16) 0.0046(16) -0.0001(16)
N11 0.0192(19) 0.024(2) 0.026(2) 0.0024(16) 0.0040(16) 0.0008(15)
N12 0.024(2) 0.029(2) 0.022(2) 0.0031(16) 0.0081(16) -0.0049(16)
N13 0.024(2) 0.0195(18) 0.022(2) 0.0059(15) 0.0047(16) -0.0002(15)
N23 0.026(2) 0.0198(18) 0.0208(19) 0.0051(15) 0.0094(16) 0.0052(15)
C1 0.022(2) 0.030(3) 0.031(3) 0.002(2) 0.005(2) 0.005(2)
C2 0.026(3) 0.044(3) 0.028(3) -0.001(2) 0.000(2) 0.005(2)
C3 0.035(3) 0.053(3) 0.025(3) 0.002(2) 0.006(2) 0.006(3)
C4 0.027(3) 0.043(3) 0.027(3) 0.006(2) 0.005(2) 0.002(2)
C4A 0.025(2) 0.032(3) 0.022(2) 0.002(2) 0.004(2) 0.007(2)
C6 0.025(2) 0.019(2) 0.022(2) 0.0072(18) 0.0036(19) 0.0022(18)
C6A 0.021(2) 0.019(2) 0.025(2) 0.0078(18) 0.0046(18) 0.0054(18)
C6B 0.022(2) 0.019(2) 0.027(2) 0.0069(18) 0.0078(19) 0.0104(18)
C7 0.023(2) 0.023(2) 0.028(2) 0.0044(19) 0.003(2) 0.0067(19)
C8 0.027(3) 0.037(3) 0.024(2) 0.005(2) 0.005(2) 0.010(2)
C9 0.027(3) 0.040(3) 0.031(3) 0.010(2) 0.012(2) 0.009(2)
C10 0.023(2) 0.027(2) 0.037(3) 0.009(2) 0.012(2) 0.0071(19)
C10A 0.022(2) 0.021(2) 0.031(3) 0.0060(19) 0.006(2) 0.0072(18)
C11A 0.021(2) 0.019(2) 0.031(3) 0.0082(19) 0.009(2) 0.0090(18)
C11B 0.022(2) 0.022(2) 0.027(2) 0.0030(19) 0.0048(19) 0.0053(18)
C14 0.028(2) 0.022(2) 0.020(2) 0.0045(18) 0.009(2) 0.0022(19)
C15 0.024(2) 0.016(2) 0.023(2) 0.0046(17) 0.0056(19) 0.0014(17)
C16 0.027(2) 0.014(2) 0.020(2) 0.0046(17) 0.0009(19) 0.0016(17)
C17 0.028(2) 0.020(2) 0.023(2) 0.0087(18) 0.0063(19) 0.0058(18)
C18 0.023(2) 0.025(2) 0.028(3) 0.010(2) 0.007(2) 0.0046(19)
C19 0.028(3) 0.020(2) 0.025(2) 0.0062(18) 0.002(2) 0.0045(19)
C20 0.026(2) 0.024(2) 0.020(2) 0.0063(18) 0.0035(19) 0.0011(19)
C21 0.024(3) 0.041(3) 0.028(3) 0.008(2) 0.001(2) 0.003(2)
C22 0.027(2) 0.025(2) 0.028(2) 0.0094(19) 0.006(2) 0.0093(19)
C24 0.021(2) 0.021(2) 0.025(2) 0.0043(18) 0.0064(19) -0.0012(18)
C25 0.023(2) 0.021(2) 0.016(2) 0.0048(17) 0.0026(18) -0.0005(18)
C26 0.034(3) 0.023(2) 0.028(3) 0.004(2) 0.012(2) 0.008(2)
C27 0.045(3) 0.017(2) 0.022(2) 0.0034(18) 0.011(2) -0.001(2)
C28 0.082(5) 0.037(3) 0.021(3) 0.009(2) 0.012(3) 0.018(3)
C31 0.025(2) 0.023(2) 0.022(2) 0.0003(19) -0.0016(19) 0.0028(19)
C32 0.036(3) 0.026(3) 0.039(3) 0.004(2) 0.008(2) 0.007(2)
C29 0.034(3) 0.040(3) 0.027(3) 0.013(2) 0.005(2) 0.005(2)
C30 0.048(4) 0.119(7) 0.072(5) 0.066(5) 0.024(4) 0.038(4)
C33 0.029(3) 0.045(3) 0.052(3) 0.013(3) 0.015(3) 0.010(2)
O10 0.0270(18) 0.0265(18) 0.041(2) 0.0041(16) 0.0089(16) 0.0008(14)
O11 0.055(3) 0.050(2) 0.036(2) 0.0129(19) 0.004(2) -0.005(2)
C34 0.150(9) 0.064(5) 0.055(5) -0.004(4) 0.016(5) -0.047(6)

loop_
_atom_type_symbol
_atom_type_description
_atom_type_scat_dispersion_real
_atom_type_scat_dispersion_imag
_atom_type_scat_source
C C 0.0033 0.0016 'International Tables Vol C Tables 4.2.6.8 and 6.1.1.4'
H H 0.0000 0.0000 'International Tables Vol C Tables 4.2.6.8 and 6.1.1.4'
N N 0.0061 0.0033 'International Tables Vol C Tables 4.2.6.8 and 6.1.1.4'
O O 0.0106 0.0060 'International Tables Vol C Tables 4.2.6.8 and 6.1.1.4'
Zn Zn 0.2839 1.4301 'International Tables Vol C Tables 4.2.6.8 and 6.1.1.4'

loop_
_geom_angle_atom_site_label_1
_geom_angle_atom_site_label_2
_geom_angle_atom_site_label_3
_geom_angle
O6 Zn1 O1 113.23(13)
O6 Zn1 O8 97.67(15)
O1 Zn1 O8 86.62(13)
O6 Zn1 O2 89.43(14)
O1 Zn1 O2 89.71(12)
O8 Zn1 O2 172.83(13)
O6 Zn1 N23 151.49(14)
O1 Zn1 N23 93.45(13)
O8 Zn1 N23 93.57(14)
O2 Zn1 N23 80.50(13)
O6 Zn1 O5 81.49(13)
O1 Zn1 O5 163.37(13)
O8 Zn1 O5 83.62(12)
O2 Zn1 O5 98.45(12)
N23 Zn1 O5 73.82(13)
O7 Zn2 O9 110.90(15)
O7 Zn2 O1 100.61(14)
O9 Zn2 O1 88.74(13)
O7 Zn2 N5 90.74(15)
O9 Zn2 N5 100.63(14)
O1 Zn2 N5 161.72(14)
O7 Zn2 N13 115.67(15)
O9 Zn2 N13 133.38(14)
O1 Zn2 N13 84.89(13)
N5 Zn2 N13 77.26(14)
C16 O1 Zn2 132.4(3)
C16 O1 Zn1 121.9(3)
Zn2 O1 Zn1 103.86(14)
C25 O2 Zn1 115.6(3)
C27 O4 C28 115.0(4)
C27 O5 Zn1 109.8(3)
C31 O9 Zn2 128.5(3)
C31 O8 Zn1 131.2(3)
C29 O7 Zn2 138.2(3)
C29 O6 Zn1 123.2(3)
C6 N5 C4A 119.7(4)
C6 N5 Zn2 115.7(3)
C4A N5 Zn2 124.5(3)
C11A N11 C10A 109.1(4)
C11A N11 H11 125.4
C10A N11 H11 125.4
C6 N12 N13 117.3(4)
C6 N12 H12 121.3
N13 N12 H12 121.3
C14 N13 N12 117.6(4)
C14 N13 Zn2 129.9(3)
N12 N13 Zn2 112.3(3)
C26 N23 C24 110.7(3)
C26 N23 C22 110.2(3)
C24 N23 C22 111.8(4)
C26 N23 Zn1 109.1(3)
C24 N23 Zn1 107.5(3)
C22 N23 Zn1 107.5(3)
C2 C1 C11B 120.3(5)
C2 C1 H1 119.9
C11B C1 H1 119.9
C1 C2 C3 120.0(5)
C1 C2 H2 120.0
C3 C2 H2 120.0
C4 C3 C2 120.7(5)
C4 C3 H3 119.7
C2 C3 H3 119.7
C3 C4 C4A 120.5(5)
C3 C4 H4 119.7
C4A C4 H4 119.7
C4 C4A N5 119.4(4)
C4 C4A C11B 118.9(4)
N5 C4A C11B 121.7(4)
N5 C6 N12 116.9(4)
N5 C6 C6A 123.1(4)
N12 C6 C6A 120.0(4)
C11A C6A C6 116.7(4)
C11A C6A C6B 106.8(4)
C6 C6A C6B 136.5(4)
C7 C6B C10A 118.9(4)
C7 C6B C6A 135.7(4)
C10A C6B C6A 105.4(4)
C8 C7 C6B 117.8(4)
C8 C7 H7 121.1
C6B C7 H7 121.1
C9 C8 C7 122.5(5)
C9 C8 H8 118.8
C7 C8 H8 118.8
C10 C9 C8 121.0(5)
C10 C9 H9 119.5
C8 C9 H9 119.5
C9 C10 C10A 117.2(5)
C9 C10 H10 121.4
C10A C10 H10 121.4
N11 C10A C10 128.0(4)
N11 C10A C6B 109.4(4)
C10 C10A C6B 122.5(4)
N11 C11A C6A 109.3(4)
N11 C11A C11B 128.5(4)
C6A C11A C11B 122.2(4)
C4A C11B C11A 116.5(4)
C4A C11B C1 119.5(4)
C11A C11B C1 123.9(4)
N13 C14 C15 124.0(4)
N13 C14 H14 118.0
C15 C14 H14 118.0
C16 C15 C20 119.7(4)
C16 C15 C14 124.2(4)
C20 C15 C14 116.0(4)
O1 C16 C15 122.1(4)
O1 C16 C17 119.6(4)
C15 C16 C17 118.3(4)
C18 C17 C16 119.8(4)
C18 C17 C22 120.0(4)
C16 C17 C22 119.9(4)
C17 C18 C19 122.7(4)
C17 C18 H18 118.6
C19 C18 H18 118.6
C20 C19 C18 117.2(4)
C20 C19 C21 122.3(4)
C18 C19 C21 120.5(4)
C19 C20 C15 121.9(4)
C19 C20 H20 119.1
C15 C20 H20 119.1
C19 C21 H21A 109.5
C19 C21 H21B 109.5
H21A C21 H21B 109.5
C19 C21 H21C 109.5
H21A C21 H21C 109.5
H21B C21 H21C 109.5
N23 C22 C17 114.7(4)
N23 C22 H22A 108.6
C17 C22 H22A 108.6
N23 C22 H22B 108.6
C17 C22 H22B 108.6
H22A C22 H22B 107.6
N23 C24 C25 112.3(3)
N23 C24 H24A 109.1
C25 C24 H24A 109.1
N23 C24 H24B 109.1
C25 C24 H24B 109.1
H24A C24 H24B 107.9
O2 C25 O3 124.7(4)
O2 C25 C24 118.6(4)
O3 C25 C24 116.6(4)
N23 C26 C27 108.4(4)
N23 C26 H26A 110.0
C27 C26 H26A 110.0
N23 C26 H26B 110.0
C27 C26 H26B 110.0
H26A C26 H26B 108.4
O5 C27 O4 125.4(5)
O5 C27 C26 122.8(4)
O4 C27 C26 111.8(4)
O4 C28 H28A 109.5
O4 C28 H28B 109.5
H28A C28 H28B 109.5
O4 C28 H28C 109.5
H28A C28 H28C 109.5
H28B C28 H28C 109.5
O9 C31 O8 126.0(4)
O9 C31 C32 116.5(4)
O8 C31 C32 117.5(4)
C31 C32 H32A 109.5
C31 C32 H32B 109.5
H32A C32 H32B 109.5
C31 C32 H32C 109.5
H32A C32 H32C 109.5
H32B C32 H32C 109.5
O7 C29 O6 125.4(5)
O7 C29 C30 117.1(5)
O6 C29 C30 117.5(5)
C29 C30 H30A 109.5
C29 C30 H30B 109.5
H30A C30 H30B 109.5
C29 C30 H30C 109.5
H30A C30 H30C 109.5
H30B C30 H30C 109.5
O10 C33 H33A 109.5
O10 C33 H33B 109.5
H33A C33 H33B 109.5
O10 C33 H33C 109.5
H33A C33 H33C 109.5
H33B C33 H33C 109.5
C33 O10 H10A 109.5
C34 O11 H11A 109.5
O11 C34 H34A 109.5
O11 C34 H34B 109.5
H34A C34 H34B 109.5
O11 C34 H34C 109.5
H34A C34 H34C 109.5
H34B C34 H34C 109.5

loop_
_geom_bond_atom_site_label_1
_geom_bond_atom_site_label_2
_geom_bond_distance
Zn1 O6 2.004(3)
Zn1 O1 2.057(3)
Zn1 O8 2.079(3)
Zn1 O2 2.105(3)
Zn1 N23 2.149(4)
Zn1 O5 2.322(3)
Zn2 O7 1.991(3)
Zn2 O9 1.993(3)
Zn2 O1 2.027(3)
Zn2 N5 2.087(4)
Zn2 N13 2.097(4)
O1 C16 1.323(5)
O2 C25 1.247(5)
O3 C25 1.254(5)
O4 C27 1.322(6)
O4 C28 1.465(6)
O5 C27 1.204(6)
O9 C31 1.262(6)
O8 C31 1.265(6)
O7 C29 1.244(6)
O6 C29 1.254(6)
N5 C6 1.317(6)
N5 C4A 1.398(6)
N11 C11A 1.355(6)
N11 C10A 1.375(6)
N11 H11 0.8800
N12 C6 1.376(6)
N12 N13 1.385(5)
N12 H12 0.8800
N13 C14 1.283(6)
N23 C26 1.470(6)
N23 C24 1.480(6)
N23 C22 1.486(6)
C1 C2 1.364(7)
C1 C11B 1.411(7)
C1 H1 0.9500
C2 C3 1.390(8)
C2 H2 0.9500
C3 C4 1.374(7)
C3 H3 0.9500
C4 C4A 1.393(7)
C4 H4 0.9500
C4A C11B 1.404(7)
C6 C6A 1.416(6)
C6A C11A 1.403(6)
C6A C6B 1.447(6)
C6B C7 1.398(7)
C6B C10A 1.407(6)
C7 C8 1.388(7)
C7 H7 0.9500
C8 C9 1.377(7)
C8 H8 0.9500
C9 C10 1.377(7)
C9 H9 0.9500
C10 C10A 1.392(7)
C10 H10 0.9500
C11A C11B 1.408(7)
C14 C15 1.453(6)
C14 H14 0.9500
C15 C16 1.403(6)
C15 C20 1.411(6)
C16 C17 1.413(6)
C17 C18 1.381(7)
C17 C22 1.499(6)
C18 C19 1.393(7)
C18 H18 0.9500
C19 C20 1.384(7)
C19 C21 1.501(7)
C20 H20 0.9500
C21 H21A 0.9800
C21 H21B 0.9800
C21 H21C 0.9800
C22 H22A 0.9900
C22 H22B 0.9900
C24 C25 1.528(6)
C24 H24A 0.9900
C24 H24B 0.9900
C26 C27 1.518(7)
C26 H26A 0.9900
C26 H26B 0.9900
C28 H28A 0.9800
C28 H28B 0.9800
C28 H28C 0.9800
C31 C32 1.498(7)
C32 H32A 0.9800
C32 H32B 0.9800
C32 H32C 0.9800
C29 C30 1.505(8)
C30 H30A 0.9800
C30 H30B 0.9800
C30 H30C 0.9800
C33 O10 1.409(6)
C33 H33A 0.9800
C33 H33B 0.9800
C33 H33C 0.9800
O10 H10A 0.8400
O11 C34 1.386(9)
O11 H11A 0.8400
C34 H34A 0.9800
C34 H34B 0.9800
C34 H34C 0.9800

loop_
_geom_torsion_atom_site_label_1
_geom_torsion_atom_site_label_2
_geom_torsion_atom_site_label_3
_geom_torsion_atom_site_label_4
_geom_torsion
O7 Zn2 O1 C16 126.7(4)
O9 Zn2 O1 C16 -122.2(4)
N5 Zn2 O1 C16 -0.8(7)
N13 Zn2 O1 C16 11.5(4)
O7 Zn2 O1 Zn1 -37.32(17)
O9 Zn2 O1 Zn1 73.71(15)
N5 Zn2 O1 Zn1 -164.8(4)
N13 Zn2 O1 Zn1 -152.52(16)
O6 Zn1 O1 C16 -136.6(3)
O8 Zn1 O1 C16 126.5(3)
O2 Zn1 O1 C16 -47.4(3)
N23 Zn1 O1 C16 33.1(3)
O5 Zn1 O1 C16 72.4(5)
O6 Zn1 O1 Zn2 29.58(19)
O8 Zn1 O1 Zn2 -67.32(15)
O2 Zn1 O1 Zn2 118.84(14)
N23 Zn1 O1 Zn2 -160.70(15)
O5 Zn1 O1 Zn2 -121.4(4)
O6 Zn1 O2 C25 -148.6(3)
O1 Zn1 O2 C25 98.2(3)
N23 Zn1 O2 C25 4.6(3)
O5 Zn1 O2 C25 -67.3(3)
O6 Zn1 O5 C27 -168.8(3)
O1 Zn1 O5 C27 -15.6(6)
O8 Zn1 O5 C27 -70.1(3)
O2 Zn1 O5 C27 103.0(3)
N23 Zn1 O5 C27 25.5(3)
O7 Zn2 O9 C31 64.6(4)
O1 Zn2 O9 C31 -36.3(4)
N5 Zn2 O9 C31 159.5(4)
N13 Zn2 O9 C31 -118.0(4)
O6 Zn1 O8 C31 -89.2(4)
O1 Zn1 O8 C31 23.8(4)
N23 Zn1 O8 C31 117.0(4)
O5 Zn1 O8 C31 -169.7(4)
O9 Zn2 O7 C29 -52.1(6)
O1 Zn2 O7 C29 40.6(6)
N5 Zn2 O7 C29 -153.8(6)
N13 Zn2 O7 C29 130.0(5)
O1 Zn1 O6 C29 -2.8(5)
O8 Zn1 O6 C29 86.8(4)
O2 Zn1 O6 C29 -92.3(4)
N23 Zn1 O6 C29 -160.9(4)
O5 Zn1 O6 C29 169.1(4)
O7 Zn2 N5 C6 -114.9(3)
O9 Zn2 N5 C6 133.6(3)
O1 Zn2 N5 C6 13.9(7)
N13 Zn2 N5 C6 1.3(3)
O7 Zn2 N5 C4A 66.9(4)
O9 Zn2 N5 C4A -44.6(4)
O1 Zn2 N5 C4A -164.4(4)
N13 Zn2 N5 C4A -176.9(4)
C6 N12 N13 C14 -176.5(4)
C6 N12 N13 Zn2 8.4(5)
O7 Zn2 N13 C14 -94.8(4)
O9 Zn2 N13 C14 87.9(4)
O1 Zn2 N13 C14 4.5(4)
N5 Zn2 N13 C14 -179.4(4)
O7 Zn2 N13 N12 79.6(3)
O9 Zn2 N13 N12 -97.7(3)
O1 Zn2 N13 N12 178.9(3)
N5 Zn2 N13 N12 -5.1(3)
O6 Zn1 N23 C26 -65.5(4)
O1 Zn1 N23 C26 134.6(3)
O8 Zn1 N23 C26 47.8(3)
O2 Zn1 N23 C26 -136.3(3)
O5 Zn1 N23 C26 -34.5(3)
O6 Zn1 N23 C24 54.5(4)
O1 Zn1 N23 C24 -105.4(3)
O8 Zn1 N23 C24 167.8(3)
O2 Zn1 N23 C24 -16.2(3)
O5 Zn1 N23 C24 85.5(3)
O6 Zn1 N23 C22 175.0(3)
O1 Zn1 N23 C22 15.1(3)
O8 Zn1 N23 C22 -71.7(3)
O2 Zn1 N23 C22 104.2(3)
O5 Zn1 N23 C22 -154.0(3)
C11B C1 C2 C3 1.0(8)
C1 C2 C3 C4 0.1(8)
C2 C3 C4 C4A -0.6(8)
C3 C4 C4A N5 -179.5(5)
C3 C4 C4A C11B -0.1(8)
C6 N5 C4A C4 176.4(4)
Zn2 N5 C4A C4 -5.5(6)
C6 N5 C4A C11B -3.0(7)
Zn2 N5 C4A C11B 175.1(3)
C4A N5 C6 N12 -178.8(4)
Zn2 N5 C6 N12 2.9(5)
C4A N5 C6 C6A 2.8(7)
Zn2 N5 C6 C6A -175.5(3)
N13 N12 C6 N5 -7.7(6)
N13 N12 C6 C6A 170.7(4)
N5 C6 C6A C11A 0.1(6)
N12 C6 C6A C11A -178.2(4)
N5 C6 C6A C6B 176.6(5)
N12 C6 C6A C6B -1.7(8)
C11A C6A C6B C7 177.6(5)
C6 C6A C6B C7 0.9(9)
C11A C6A C6B C10A 0.2(5)
C6 C6A C6B C10A -176.5(5)
C10A C6B C7 C8 1.0(6)
C6A C6B C7 C8 -176.2(5)
C6B C7 C8 C9 -1.1(7)
C7 C8 C9 C10 0.0(8)
C8 C9 C10 C10A 1.2(7)
C11A N11 C10A C10 -177.6(4)
C11A N11 C10A C6B 1.7(5)
C9 C10 C10A N11 177.8(4)
C9 C10 C10A C6B -1.3(7)
C7 C6B C10A N11 -179.1(4)
C6A C6B C10A N11 -1.1(5)
C7 C6B C10A C10 0.3(6)
C6A C6B C10A C10 178.2(4)
C10A N11 C11A C6A -1.5(5)
C10A N11 C11A C11B 179.9(4)
C6 C6A C11A N11 178.3(4)
C6B C6A C11A N11 0.8(5)
C6 C6A C11A C11B -3.0(6)
C6B C6A C11A C11B 179.5(4)
C4 C4A C11B C11A -179.2(4)
N5 C4A C11B C11A 0.2(7)
C4 C4A C11B C1 1.2(7)
N5 C4A C11B C1 -179.5(4)
N11 C11A C11B C4A -178.7(4)
C6A C11A C11B C4A 2.8(6)
N11 C11A C11B C1 0.9(7)
C6A C11A C11B C1 -177.5(4)
C2 C1 C11B C4A -1.6(7)
C2 C1 C11B C11A 178.7(4)
N12 N13 C14 C15 173.4(4)
Zn2 N13 C14 C15 -12.5(7)
N13 C14 C15 C16 6.3(7)
N13 C14 C15 C20 -169.9(4)
Zn2 O1 C16 C15 -19.2(6)
Zn1 O1 C16 C15 142.5(3)
Zn2 O1 C16 C17 159.3(3)
Zn1 O1 C16 C17 -39.0(5)
C20 C15 C16 O1 -174.4(4)
C14 C15 C16 O1 9.5(7)
C20 C15 C16 C17 7.1(6)
C14 C15 C16 C17 -169.1(4)
O1 C16 C17 C18 175.1(4)
C15 C16 C17 C18 -6.4(6)
O1 C16 C17 C22 -10.8(6)
C15 C16 C17 C22 167.8(4)
C16 C17 C18 C19 1.5(7)
C22 C17 C18 C19 -172.7(4)
C17 C18 C19 C20 2.8(7)
C17 C18 C19 C21 -179.5(4)
C18 C19 C20 C15 -2.1(6)
C21 C19 C20 C15 -179.7(4)
C16 C15 C20 C19 -2.9(6)
C14 C15 C20 C19 173.5(4)
C26 N23 C22 C17 -179.1(4)
C24 N23 C22 C17 57.4(5)
Zn1 N23 C22 C17 -60.3(4)
C18 C17 C22 N23 -116.2(5)
C16 C17 C22 N23 69.7(5)
C26 N23 C24 C25 143.7(4)
C22 N23 C24 C25 -93.0(4)
Zn1 N23 C24 C25 24.7(4)
Zn1 O2 C25 O3 -174.9(3)
Zn1 O2 C25 C24 8.8(5)
N23 C24 C25 O2 -23.7(6)
N23 C24 C25 O3 159.7(4)
C24 N23 C26 C27 -78.2(5)
C22 N23 C26 C27 157.7(4)
Zn1 N23 C26 C27 39.8(4)
Zn1 O5 C27 O4 167.0(4)
Zn1 O5 C27 C26 -10.9(5)
C28 O4 C27 O5 1.3(7)
C28 O4 C27 C26 179.4(4)
N23 C26 C27 O5 -18.7(6)
N23 C26 C27 O4 163.2(4)
Zn2 O9 C31 O8 -10.6(7)
Zn2 O9 C31 C32 169.3(3)
Zn1 O8 C31 O9 18.5(7)
Zn1 O8 C31 C32 -161.4(3)
Zn2 O7 C29 O6 -11.5(9)
Zn2 O7 C29 C30 166.7(5)
Zn1 O6 C29 O7 -10.9(8)
Zn1 O6 C29 C30 171.0(5)
